data_1572213
loop_
_publ_author_name
'W&#xfc;rdemann, Marie Sophie'
'K&#xfc;hn, Steffen'
'B&#xf6;tel, Tobias'
'Schmidtmann, Marc'
'M&#xfc;ller, Thomas'

_publ_section_title
;
 Phospha-bicyclohexene-germylenes exhibiting unexpected reactivity.
;
_journal_issue 35
_journal_name_full 'Chemical science'
_journal_page_first 14161
_journal_page_last 14170
_journal_paper_doi 10.1039/d4sc04034a
_journal_volume 15
_journal_year 2024
_chemical_formula_structural GeC4(CH3)2(Si(CH3)2(C4H9))2(C7H12N2)
_chemical_formula_sum 'C25 H48 Ge N2 Si2'
_chemical_formula_weight 505.42
_space_group_crystal_system monoclinic
_space_group_IT_number 14
_space_group_name_Hall '-P 2yn'
_space_group_name_H-M_alt 'P 1 21/n 1'
_atom_sites_solution_hydrogens difmap
_atom_sites_solution_primary direct
_atom_sites_solution_secondary difmap
_audit_creation_method SHELXL-2018/3
_audit_update_record
;
2024-06-17 deposited with the CCDC.	2024-07-30 downloaded from the CCDC.
;
_cell_angle_alpha 90
_cell_angle_beta 101.0413(11)
_cell_angle_gamma 90
_cell_formula_units_Z 4
_cell_length_a 11.0704(3)
_cell_length_b 12.4659(3)
_cell_length_c 21.0500(6)
_cell_measurement_reflns_used 9784
_cell_measurement_temperature 100(2)
_cell_measurement_theta_max 40.23
_cell_measurement_theta_min 2.28
_cell_volume 2851.18(13)
_computing_cell_refinement 'Bruker SAINT V8.40B'
_computing_data_collection 'Bruker APEX3'
_computing_data_reduction 'Bruker SAINT V8.40B'
_computing_structure_refinement 'SHELXL-2018/3 (Sheldrick, 2018)'
_computing_structure_solution 'SHELXS-2013/1 (Sheldrick, 2013)'
_diffrn_ambient_temperature 100(2)
_diffrn_measured_fraction_theta_full 1.000
_diffrn_measured_fraction_theta_max 1.000
_diffrn_measurement_device_type 'Bruker Photon III CPAD'
_diffrn_measurement_method '\f and \w scans'
_diffrn_radiation_type MoK\a
_diffrn_radiation_wavelength 0.71073
_diffrn_reflns_av_R_equivalents 0.0338
_diffrn_reflns_av_unetI/netI 0.0151
_diffrn_reflns_Laue_measured_fraction_full 1.000
_diffrn_reflns_Laue_measured_fraction_max 1.000
_diffrn_reflns_limit_h_max 20
_diffrn_reflns_limit_h_min -20
_diffrn_reflns_limit_k_max 22
_diffrn_reflns_limit_k_min -22
_diffrn_reflns_limit_l_max 38
_diffrn_reflns_limit_l_min -38
_diffrn_reflns_number 218320
_diffrn_reflns_point_group_measured_fraction_full 1.000
_diffrn_reflns_point_group_measured_fraction_max 1.000
_diffrn_reflns_theta_full 25.242
_diffrn_reflns_theta_max 40.248
_diffrn_reflns_theta_min 1.908
_diffrn_source 'I\mS microfocus'
_exptl_absorpt_coefficient_mu 1.172
_exptl_absorpt_correction_T_max 1.0000
_exptl_absorpt_correction_T_min 0.9182
_exptl_absorpt_correction_type multi-scan
_exptl_absorpt_process_details 'SADABS-2016/2 (Sheldrick)'
_exptl_crystal_colour yellow
_exptl_crystal_density_diffrn 1.177
_exptl_crystal_description block
_exptl_crystal_F_000 1088
_exptl_crystal_size_max 0.170
_exptl_crystal_size_mid 0.120
_exptl_crystal_size_min 0.120
_refine_diff_density_max 0.538
_refine_diff_density_min -0.565
_refine_diff_density_rms 0.050
_refine_ls_extinction_method none
_refine_ls_goodness_of_fit_ref 1.057
_refine_ls_hydrogen_treatment constr
_refine_ls_matrix_type full
_refine_ls_number_parameters 287
_refine_ls_number_reflns 17959
_refine_ls_number_restraints 0
_refine_ls_restrained_S_all 1.057
_refine_ls_R_factor_all 0.0268
_refine_ls_R_factor_gt 0.0209
_refine_ls_shift/su_max 0.002
_refine_ls_shift/su_mean 0.000
_refine_ls_structure_factor_coef Fsqd
_refine_ls_weighting_details 'w=1/[\s^2^(Fo^2^)+(0.0250P)^2^+0.5500P] where P=(Fo^2^+2Fc^2^)/3'
_refine_ls_weighting_scheme calc
_refine_ls_wR_factor_gt 0.0548
_refine_ls_wR_factor_ref 0.0573
_reflns_Friedel_coverage 0.000
_reflns_number_gt 15933
_reflns_number_total 17959
_reflns_threshold_expression 'I > 2\s(I)'
_cod_data_source_file d4sc04034a3.cif
_cod_data_source_block 40b
_cod_depositor_comments 'Adding full bibliography for 1572207--1572213.cif.'
_cod_original_sg_symbol_H-M 'P 21/n'
_cod_database_code 1572213
_shelx_shelxl_version_number 2018/3
_shelx_space_group_comment
;
The symmetry employed for this shelxl refinement is uniquely defined
by the following loop, which should always be used as a source of
symmetry information in preference to the above space-group names.
They are only intended as comments.
;
_shelx_estimated_absorpt_t_min 0.826
_shelx_estimated_absorpt_t_max 0.872

loop_
_space_group_symop_operation_xyz
'x, y, z'
'-x+1/2, y+1/2, -z+1/2'
'-x, -y, -z'
'x-1/2, -y-1/2, z-1/2'

loop_
_atom_site_label
_atom_site_type_symbol
_atom_site_fract_x
_atom_site_fract_y
_atom_site_fract_z
_atom_site_U_iso_or_equiv
_atom_site_adp_type
_atom_site_occupancy
_atom_site_site_symmetry_order
_atom_site_calc_flag
_atom_site_refinement_flags_posn
_atom_site_refinement_flags_adp
_atom_site_refinement_flags_occupancy
_atom_site_disorder_assembly
_atom_site_disorder_group
Ge1 Ge 0.64256(2) 0.31136(2) 0.20359(2) 0.01134(1) Uani 1 1 d . . . . .
Si1 Si 0.40806(2) 0.37913(2) 0.27656(2) 0.01329(3) Uani 1 1 d . . . . .
Si2 Si 0.75779(2) 0.37007(2) 0.07072(2) 0.01350(3) Uani 1 1 d . . . . .
N1 N 0.57186(4) 0.08348(3) 0.16501(2) 0.01311(7) Uani 1 1 d . . . . .
N2 N 0.44860(4) 0.18995(3) 0.10406(2) 0.01341(7) Uani 1 1 d . . . . .
C1 C 0.51400(5) 0.41215(4) 0.22109(3) 0.01279(7) Uani 1 1 d . . . . .
C2 C 0.53260(5) 0.50708(4) 0.19142(3) 0.01308(7) Uani 1 1 d . . . . .
C3 C 0.61427(5) 0.50477(4) 0.14304(3) 0.01311(7) Uani 1 1 d . . . . .
C4 C 0.66500(5) 0.40799(4) 0.13166(3) 0.01297(7) Uani 1 1 d . . . . .
C5 C 0.47725(6) 0.61385(4) 0.20477(3) 0.01927(10) Uani 1 1 d . . . . .
H5A H 0.423123 0.639516 0.165319 0.029 Uiso 1 1 calc R U . . .
H5B H 0.543259 0.666073 0.218495 0.029 Uiso 1 1 calc R U . . .
H5C H 0.429542 0.605077 0.239129 0.029 Uiso 1 1 calc R U . . .
C6 C 0.63728(6) 0.60963(4) 0.11099(3) 0.01820(9) Uani 1 1 d . . . . .
H6A H 0.558894 0.638899 0.087942 0.027 Uiso 1 1 calc R U . . .
H6B H 0.691976 0.596993 0.080247 0.027 Uiso 1 1 calc R U . . .
H6C H 0.675867 0.660828 0.144059 0.027 Uiso 1 1 calc R U . . .
C7 C 0.35568(7) 0.23672(5) 0.26002(3) 0.02231(11) Uani 1 1 d . . . . .
H7A H 0.311410 0.230461 0.215172 0.033 Uiso 1 1 calc R U . . .
H7B H 0.300928 0.216392 0.289490 0.033 Uiso 1 1 calc R U . . .
H7C H 0.427394 0.189049 0.266783 0.033 Uiso 1 1 calc R U . . .
C8 C 0.26400(6) 0.46288(6) 0.26329(4) 0.02569(12) Uani 1 1 d . . . . .
H8A H 0.280443 0.530658 0.286961 0.039 Uiso 1 1 calc R U . . .
H8B H 0.198719 0.423858 0.279029 0.039 Uiso 1 1 calc R U . . .
H8C H 0.237826 0.477751 0.216985 0.039 Uiso 1 1 calc R U . . .
C9 C 0.48294(6) 0.38967(5) 0.36582(3) 0.01758(9) Uani 1 1 d . . . . .
C10 C 0.38881(8) 0.35896(7) 0.40768(4) 0.03080(15) Uani 1 1 d . . . . .
H10A H 0.315552 0.404261 0.396074 0.046 Uiso 1 1 calc R U . . .
H10B H 0.425311 0.369521 0.453463 0.046 Uiso 1 1 calc R U . . .
H10C H 0.365524 0.283509 0.400188 0.046 Uiso 1 1 calc R U . . .
C11 C 0.52546(8) 0.50517(6) 0.38234(3) 0.02626(13) Uani 1 1 d . . . . .
H11A H 0.583959 0.526707 0.355169 0.039 Uiso 1 1 calc R U . . .
H11B H 0.565453 0.509317 0.428021 0.039 Uiso 1 1 calc R U . . .
H11C H 0.454136 0.553266 0.374372 0.039 Uiso 1 1 calc R U . . .
C12 C 0.59402(8) 0.31410(6) 0.38189(4) 0.02601(12) Uani 1 1 d . . . . .
H12A H 0.567989 0.240586 0.369709 0.039 Uiso 1 1 calc R U . . .
H12B H 0.627761 0.317047 0.428432 0.039 Uiso 1 1 calc R U . . .
H12C H 0.657250 0.336412 0.357804 0.039 Uiso 1 1 calc R U . . .
C13 C 0.72593(6) 0.22480(5) 0.04923(3) 0.02205(11) Uani 1 1 d . . . . .
H13A H 0.748011 0.180660 0.088249 0.033 Uiso 1 1 calc R U . . .
H13B H 0.774922 0.202596 0.017351 0.033 Uiso 1 1 calc R U . . .
H13C H 0.638271 0.215563 0.030893 0.033 Uiso 1 1 calc R U . . .
C14 C 0.71442(7) 0.44534(6) -0.00821(3) 0.02419(11) Uani 1 1 d . . . . .
H14A H 0.625247 0.457073 -0.017893 0.036 Uiso 1 1 calc R U . . .
H14B H 0.738652 0.403317 -0.043074 0.036 Uiso 1 1 calc R U . . .
H14C H 0.756858 0.514702 -0.004628 0.036 Uiso 1 1 calc R U . . .
C15 C 0.93030(5) 0.38600(5) 0.10207(3) 0.01670(8) Uani 1 1 d . . . . .
C16 C 1.00222(7) 0.35060(7) 0.05013(4) 0.02812(13) Uani 1 1 d . . . . .
H16A H 0.989217 0.273766 0.041599 0.042 Uiso 1 1 calc R U . . .
H16B H 1.090129 0.364386 0.065424 0.042 Uiso 1 1 calc R U . . .
H16C H 0.973201 0.391052 0.010200 0.042 Uiso 1 1 calc R U . . .
C17 C 0.97214(6) 0.31732(5) 0.16288(4) 0.02243(11) Uani 1 1 d . . . . .
H17A H 0.928534 0.340370 0.196886 0.034 Uiso 1 1 calc R U . . .
H17B H 1.060960 0.326038 0.178047 0.034 Uiso 1 1 calc R U . . .
H17C H 0.953609 0.241738 0.152502 0.034 Uiso 1 1 calc R U . . .
C18 C 0.95935(6) 0.50443(5) 0.11869(4) 0.02234(11) Uani 1 1 d . . . . .
H18A H 0.933156 0.548498 0.079943 0.034 Uiso 1 1 calc R U . . .
H18B H 1.048103 0.513022 0.134160 0.034 Uiso 1 1 calc R U . . .
H18C H 0.915300 0.527287 0.152556 0.034 Uiso 1 1 calc R U . . .
C19 C 0.54446(5) 0.18859(4) 0.15452(2) 0.01201(7) Uani 1 1 d . . . . .
C20 C 0.49437(5) 0.01906(4) 0.12119(3) 0.01565(8) Uani 1 1 d . . . . .
C21 C 0.41646(5) 0.08660(4) 0.08241(3) 0.01628(8) Uani 1 1 d . . . . .
C22 C 0.67117(6) 0.04182(5) 0.21459(3) 0.02084(10) Uani 1 1 d . . . . .
H22A H 0.731271 0.004519 0.193866 0.031 Uiso 1 1 calc R U . . .
H22B H 0.637312 -0.008405 0.242447 0.031 Uiso 1 1 calc R U . . .
H22C H 0.711629 0.101346 0.240765 0.031 Uiso 1 1 calc R U . . .
C23 C 0.50297(7) -0.10025(5) 0.12239(4) 0.02414(12) Uani 1 1 d . . . . .
H23A H 0.585694 -0.122092 0.117430 0.036 Uiso 1 1 calc R U . . .
H23B H 0.442061 -0.130085 0.086816 0.036 Uiso 1 1 calc R U . . .
H23C H 0.486801 -0.127046 0.163732 0.036 Uiso 1 1 calc R U . . .
C24 C 0.31485(7) 0.06485(6) 0.02657(3) 0.02572(12) Uani 1 1 d . . . . .
H24A H 0.236366 0.086925 0.037513 0.039 Uiso 1 1 calc R U . . .
H24B H 0.312248 -0.012027 0.016664 0.039 Uiso 1 1 calc R U . . .
H24C H 0.329027 0.105318 -0.011237 0.039 Uiso 1 1 calc R U . . .
C25 C 0.38818(6) 0.28722(5) 0.07573(3) 0.01969(10) Uani 1 1 d . . . . .
H25A H 0.423587 0.349553 0.100997 0.030 Uiso 1 1 calc R U . . .
H25B H 0.299915 0.283078 0.076092 0.030 Uiso 1 1 calc R U . . .
H25C H 0.400383 0.294502 0.031032 0.030 Uiso 1 1 calc R U . . .

loop_
_atom_site_aniso_label
_atom_site_aniso_U_11
_atom_site_aniso_U_22
_atom_site_aniso_U_33
_atom_site_aniso_U_23
_atom_site_aniso_U_13
_atom_site_aniso_U_12
Ge1 0.01322(2) 0.00851(2) 0.01207(2) -0.00025(2) 0.00186(2) -0.00028(2)
Si1 0.01412(6) 0.01116(5) 0.01516(6) -0.00044(4) 0.00421(5) -0.00094(4)
Si2 0.01574(6) 0.01274(6) 0.01256(6) -0.00113(4) 0.00405(5) -0.00120(5)
N1 0.01577(17) 0.00873(14) 0.01457(17) 0.00085(12) 0.00222(13) 0.00088(12)
N2 0.01465(17) 0.01035(15) 0.01422(16) 0.00072(12) 0.00019(13) 0.00017(13)
C1 0.01491(18) 0.01008(16) 0.01358(18) -0.00038(13) 0.00328(15) -0.00028(14)
C2 0.01598(19) 0.00915(16) 0.01427(18) -0.00064(14) 0.00332(15) 0.00033(14)
C3 0.01626(19) 0.00943(16) 0.01375(18) 0.00056(14) 0.00316(15) -0.00101(14)
C4 0.01540(19) 0.01035(16) 0.01332(18) -0.00027(13) 0.00318(15) -0.00068(14)
C5 0.0260(3) 0.01062(18) 0.0227(2) -0.00045(17) 0.0085(2) 0.00306(17)
C6 0.0235(2) 0.01162(18) 0.0204(2) 0.00346(16) 0.00655(19) -0.00058(17)
C7 0.0258(3) 0.0166(2) 0.0266(3) -0.0043(2) 0.0103(2) -0.0084(2)
C8 0.0180(2) 0.0260(3) 0.0338(3) 0.0036(2) 0.0066(2) 0.0049(2)
C9 0.0231(2) 0.0153(2) 0.0151(2) -0.00017(16) 0.00566(18) -0.00256(17)
C10 0.0387(4) 0.0360(4) 0.0215(3) 0.0013(3) 0.0154(3) -0.0080(3)
C11 0.0381(4) 0.0190(2) 0.0214(3) -0.0055(2) 0.0052(2) -0.0061(2)
C12 0.0300(3) 0.0241(3) 0.0212(3) 0.0031(2) -0.0021(2) 0.0028(2)
C13 0.0254(3) 0.0179(2) 0.0256(3) -0.0091(2) 0.0121(2) -0.0051(2)
C14 0.0281(3) 0.0292(3) 0.0150(2) 0.0036(2) 0.0035(2) 0.0012(2)
C15 0.0163(2) 0.01492(19) 0.0195(2) 0.00006(16) 0.00493(17) -0.00069(16)
C16 0.0230(3) 0.0325(3) 0.0325(3) -0.0043(3) 0.0145(3) 0.0000(2)
C17 0.0211(2) 0.0186(2) 0.0258(3) 0.0037(2) 0.0000(2) 0.00216(19)
C18 0.0224(3) 0.0165(2) 0.0272(3) 0.0007(2) 0.0025(2) -0.00482(19)
C19 0.01382(18) 0.00900(16) 0.01288(17) 0.00053(13) 0.00172(14) 0.00037(13)
C20 0.0195(2) 0.00963(17) 0.0179(2) -0.00121(15) 0.00386(17) -0.00147(15)
C21 0.0185(2) 0.01280(18) 0.0166(2) -0.00174(15) 0.00100(17) -0.00278(16)
C22 0.0240(3) 0.0134(2) 0.0223(2) 0.00382(18) -0.0026(2) 0.00487(18)
C23 0.0321(3) 0.00987(19) 0.0302(3) -0.00215(19) 0.0054(2) -0.00143(19)
C24 0.0266(3) 0.0233(3) 0.0231(3) -0.0031(2) -0.0058(2) -0.0063(2)
C25 0.0204(2) 0.0146(2) 0.0212(2) 0.00323(17) -0.00324(19) 0.00303(17)

loop_
_atom_type_symbol
_atom_type_description
_atom_type_scat_dispersion_real
_atom_type_scat_dispersion_imag
_atom_type_scat_source
C C 0.0033 0.0016 'International Tables Vol C Tables 4.2.6.8 and 6.1.1.4'
H H 0.0000 0.0000 'International Tables Vol C Tables 4.2.6.8 and 6.1.1.4'
Ge Ge 0.1547 1.8001 'International Tables Vol C Tables 4.2.6.8 and 6.1.1.4'
N N 0.0061 0.0033 'International Tables Vol C Tables 4.2.6.8 and 6.1.1.4'
Si Si 0.0817 0.0704 'International Tables Vol C Tables 4.2.6.8 and 6.1.1.4'

loop_
_geom_angle_atom_site_label_1
_geom_angle_atom_site_label_2
_geom_angle_atom_site_label_3
_geom_angle
_geom_angle_site_symmetry_1
_geom_angle_site_symmetry_3
_geom_angle_publ_flag
C1 Ge1 C4 87.50(2) . . ?
C1 Ge1 C19 103.76(2) . . ?
C4 Ge1 C19 101.60(2) . . ?
C1 Si1 C7 107.65(3) . . ?
C1 Si1 C8 113.83(3) . . ?
C7 Si1 C8 105.90(3) . . ?
C1 Si1 C9 113.41(3) . . ?
C7 Si1 C9 107.94(3) . . ?
C8 Si1 C9 107.70(3) . . ?
C4 Si2 C13 107.98(3) . . ?
C4 Si2 C14 113.67(3) . . ?
C13 Si2 C14 105.19(3) . . ?
C4 Si2 C15 112.66(3) . . ?
C13 Si2 C15 108.19(3) . . ?
C14 Si2 C15 108.76(3) . . ?
C19 N1 C20 111.15(4) . . ?
C19 N1 C22 125.17(5) . . ?
C20 N1 C22 123.67(5) . . ?
C19 N2 C21 111.08(4) . . ?
C19 N2 C25 124.25(5) . . ?
C21 N2 C25 124.67(5) . . ?
C2 C1 Si1 130.30(4) . . ?
C2 C1 Ge1 106.63(4) . . ?
Si1 C1 Ge1 122.63(3) . . ?
C1 C2 C3 117.34(4) . . ?
C1 C2 C5 124.93(5) . . ?
C3 C2 C5 117.72(4) . . ?
C4 C3 C2 117.40(4) . . ?
C4 C3 C6 124.89(5) . . ?
C2 C3 C6 117.70(4) . . ?
C3 C4 Si2 130.23(4) . . ?
C3 C4 Ge1 106.56(4) . . ?
Si2 C4 Ge1 122.68(3) . . ?
C2 C5 H5A 109.5 . . ?
C2 C5 H5B 109.5 . . ?
H5A C5 H5B 109.5 . . ?
C2 C5 H5C 109.5 . . ?
H5A C5 H5C 109.5 . . ?
H5B C5 H5C 109.5 . . ?
C3 C6 H6A 109.5 . . ?
C3 C6 H6B 109.5 . . ?
H6A C6 H6B 109.5 . . ?
C3 C6 H6C 109.5 . . ?
H6A C6 H6C 109.5 . . ?
H6B C6 H6C 109.5 . . ?
Si1 C7 H7A 109.5 . . ?
Si1 C7 H7B 109.5 . . ?
H7A C7 H7B 109.5 . . ?
Si1 C7 H7C 109.5 . . ?
H7A C7 H7C 109.5 . . ?
H7B C7 H7C 109.5 . . ?
Si1 C8 H8A 109.5 . . ?
Si1 C8 H8B 109.5 . . ?
H8A C8 H8B 109.5 . . ?
Si1 C8 H8C 109.5 . . ?
H8A C8 H8C 109.5 . . ?
H8B C8 H8C 109.5 . . ?
C11 C9 C12 109.15(6) . . ?
C11 C9 C10 108.44(6) . . ?
C12 C9 C10 108.87(6) . . ?
C11 C9 Si1 110.15(4) . . ?
C12 C9 Si1 110.71(4) . . ?
C10 C9 Si1 109.46(5) . . ?
C9 C10 H10A 109.5 . . ?
C9 C10 H10B 109.5 . . ?
H10A C10 H10B 109.5 . . ?
C9 C10 H10C 109.5 . . ?
H10A C10 H10C 109.5 . . ?
H10B C10 H10C 109.5 . . ?
C9 C11 H11A 109.5 . . ?
C9 C11 H11B 109.5 . . ?
H11A C11 H11B 109.5 . . ?
C9 C11 H11C 109.5 . . ?
H11A C11 H11C 109.5 . . ?
H11B C11 H11C 109.5 . . ?
C9 C12 H12A 109.5 . . ?
C9 C12 H12B 109.5 . . ?
H12A C12 H12B 109.5 . . ?
C9 C12 H12C 109.5 . . ?
H12A C12 H12C 109.5 . . ?
H12B C12 H12C 109.5 . . ?
Si2 C13 H13A 109.5 . . ?
Si2 C13 H13B 109.5 . . ?
H13A C13 H13B 109.5 . . ?
Si2 C13 H13C 109.5 . . ?
H13A C13 H13C 109.5 . . ?
H13B C13 H13C 109.5 . . ?
Si2 C14 H14A 109.5 . . ?
Si2 C14 H14B 109.5 . . ?
H14A C14 H14B 109.5 . . ?
Si2 C14 H14C 109.5 . . ?
H14A C14 H14C 109.5 . . ?
H14B C14 H14C 109.5 . . ?
C16 C15 C17 108.58(6) . . ?
C16 C15 C18 108.89(5) . . ?
C17 C15 C18 109.22(5) . . ?
C16 C15 Si2 110.19(5) . . ?
C17 C15 Si2 110.63(4) . . ?
C18 C15 Si2 109.30(4) . . ?
C15 C16 H16A 109.5 . . ?
C15 C16 H16B 109.5 . . ?
H16A C16 H16B 109.5 . . ?
C15 C16 H16C 109.5 . . ?
H16A C16 H16C 109.5 . . ?
H16B C16 H16C 109.5 . . ?
C15 C17 H17A 109.5 . . ?
C15 C17 H17B 109.5 . . ?
H17A C17 H17B 109.5 . . ?
C15 C17 H17C 109.5 . . ?
H17A C17 H17C 109.5 . . ?
H17B C17 H17C 109.5 . . ?
C15 C18 H18A 109.5 . . ?
C15 C18 H18B 109.5 . . ?
H18A C18 H18B 109.5 . . ?
C15 C18 H18C 109.5 . . ?
H18A C18 H18C 109.5 . . ?
H18B C18 H18C 109.5 . . ?
N2 C19 N1 104.97(4) . . ?
N2 C19 Ge1 130.63(4) . . ?
N1 C19 Ge1 124.25(4) . . ?
C21 C20 N1 106.31(5) . . ?
C21 C20 C23 131.24(6) . . ?
N1 C20 C23 122.44(5) . . ?
C20 C21 N2 106.49(5) . . ?
C20 C21 C24 131.14(5) . . ?
N2 C21 C24 122.36(5) . . ?
N1 C22 H22A 109.5 . . ?
N1 C22 H22B 109.5 . . ?
H22A C22 H22B 109.5 . . ?
N1 C22 H22C 109.5 . . ?
H22A C22 H22C 109.5 . . ?
H22B C22 H22C 109.5 . . ?
C20 C23 H23A 109.5 . . ?
C20 C23 H23B 109.5 . . ?
H23A C23 H23B 109.5 . . ?
C20 C23 H23C 109.5 . . ?
H23A C23 H23C 109.5 . . ?
H23B C23 H23C 109.5 . . ?
C21 C24 H24A 109.5 . . ?
C21 C24 H24B 109.5 . . ?
H24A C24 H24B 109.5 . . ?
C21 C24 H24C 109.5 . . ?
H24A C24 H24C 109.5 . . ?
H24B C24 H24C 109.5 . . ?
N2 C25 H25A 109.5 . . ?
N2 C25 H25B 109.5 . . ?
H25A C25 H25B 109.5 . . ?
N2 C25 H25C 109.5 . . ?
H25A C25 H25C 109.5 . . ?
H25B C25 H25C 109.5 . . ?

loop_
_geom_bond_atom_site_label_1
_geom_bond_atom_site_label_2
_geom_bond_distance
_geom_bond_site_symmetry_2
_geom_bond_publ_flag
Ge1 C1 1.9851(5) . ?
Ge1 C4 1.9874(5) . ?
Ge1 C19 2.0393(5) . ?
Si1 C1 1.8529(5) . ?
Si1 C7 1.8792(6) . ?
Si1 C8 1.8817(7) . ?
Si1 C9 1.9074(6) . ?
Si2 C4 1.8516(5) . ?
Si2 C13 1.8835(6) . ?
Si2 C14 1.8884(7) . ?
Si2 C15 1.9078(6) . ?
N1 C19 1.3536(6) . ?
N1 C20 1.3887(7) . ?
N1 C22 1.4588(8) . ?
N2 C19 1.3501(7) . ?
N2 C21 1.3900(7) . ?
N2 C25 1.4563(7) . ?
C1 C2 1.3718(7) . ?
C2 C3 1.4860(7) . ?
C2 C5 1.5139(7) . ?
C3 C4 1.3711(7) . ?
C3 C6 1.5147(7) . ?
C5 H5A 0.9800 . ?
C5 H5B 0.9800 . ?
C5 H5C 0.9800 . ?
C6 H6A 0.9800 . ?
C6 H6B 0.9800 . ?
C6 H6C 0.9800 . ?
C7 H7A 0.9800 . ?
C7 H7B 0.9800 . ?
C7 H7C 0.9800 . ?
C8 H8A 0.9800 . ?
C8 H8B 0.9800 . ?
C8 H8C 0.9800 . ?
C9 C11 1.5338(9) . ?
C9 C12 1.5345(10) . ?
C9 C10 1.5364(9) . ?
C10 H10A 0.9800 . ?
C10 H10B 0.9800 . ?
C10 H10C 0.9800 . ?
C11 H11A 0.9800 . ?
C11 H11B 0.9800 . ?
C11 H11C 0.9800 . ?
C12 H12A 0.9800 . ?
C12 H12B 0.9800 . ?
C12 H12C 0.9800 . ?
C13 H13A 0.9800 . ?
C13 H13B 0.9800 . ?
C13 H13C 0.9800 . ?
C14 H14A 0.9800 . ?
C14 H14B 0.9800 . ?
C14 H14C 0.9800 . ?
C15 C16 1.5353(9) . ?
C15 C17 1.5359(9) . ?
C15 C18 1.5370(8) . ?
C16 H16A 0.9800 . ?
C16 H16B 0.9800 . ?
C16 H16C 0.9800 . ?
C17 H17A 0.9800 . ?
C17 H17B 0.9800 . ?
C17 H17C 0.9800 . ?
C18 H18A 0.9800 . ?
C18 H18B 0.9800 . ?
C18 H18C 0.9800 . ?
C20 C21 1.3600(8) . ?
C20 C23 1.4903(8) . ?
C21 C24 1.4879(9) . ?
C22 H22A 0.9800 . ?
C22 H22B 0.9800 . ?
C22 H22C 0.9800 . ?
C23 H23A 0.9800 . ?
C23 H23B 0.9800 . ?
C23 H23C 0.9800 . ?
C24 H24A 0.9800 . ?
C24 H24B 0.9800 . ?
C24 H24C 0.9800 . ?
C25 H25A 0.9800 . ?
C25 H25B 0.9800 . ?
C25 H25C 0.9800 . ?

loop_
_geom_torsion_atom_site_label_1
_geom_torsion_atom_site_label_2
_geom_torsion_atom_site_label_3
_geom_torsion_atom_site_label_4
_geom_torsion
_geom_torsion_site_symmetry_1
_geom_torsion_site_symmetry_2
_geom_torsion_site_symmetry_3
_geom_torsion_site_symmetry_4
_geom_torsion_publ_flag
C7 Si1 C1 C2 145.97(5) . . . . ?
C8 Si1 C1 C2 28.92(6) . . . . ?
C9 Si1 C1 C2 -94.69(6) . . . . ?
C7 Si1 C1 Ge1 -42.78(4) . . . . ?
C8 Si1 C1 Ge1 -159.84(4) . . . . ?
C9 Si1 C1 Ge1 76.56(4) . . . . ?
Si1 C1 C2 C3 -172.85(4) . . . . ?
Ge1 C1 C2 C3 14.83(6) . . . . ?
Si1 C1 C2 C5 7.78(9) . . . . ?
Ge1 C1 C2 C5 -164.53(5) . . . . ?
C1 C2 C3 C4 -0.02(7) . . . . ?
C5 C2 C3 C4 179.39(5) . . . . ?
C1 C2 C3 C6 -178.85(5) . . . . ?
C5 C2 C3 C6 0.57(7) . . . . ?
C2 C3 C4 Si2 173.58(4) . . . . ?
C6 C3 C4 Si2 -7.69(9) . . . . ?
C2 C3 C4 Ge1 -14.78(6) . . . . ?
C6 C3 C4 Ge1 163.95(5) . . . . ?
C13 Si2 C4 C3 -149.32(5) . . . . ?
C14 Si2 C4 C3 -33.02(6) . . . . ?
C15 Si2 C4 C3 91.27(6) . . . . ?
C13 Si2 C4 Ge1 40.21(4) . . . . ?
C14 Si2 C4 Ge1 156.50(3) . . . . ?
C15 Si2 C4 Ge1 -79.20(4) . . . . ?
C21 N2 C19 N1 -0.60(6) . . . . ?
C25 N2 C19 N1 -179.89(5) . . . . ?
C21 N2 C19 Ge1 175.06(4) . . . . ?
C25 N2 C19 Ge1 -4.22(8) . . . . ?
C20 N1 C19 N2 0.42(6) . . . . ?
C22 N1 C19 N2 179.08(5) . . . . ?
C20 N1 C19 Ge1 -175.60(4) . . . . ?
C22 N1 C19 Ge1 3.06(8) . . . . ?
C19 N1 C20 C21 -0.08(6) . . . . ?
C22 N1 C20 C21 -178.77(6) . . . . ?
C19 N1 C20 C23 -179.05(6) . . . . ?
C22 N1 C20 C23 2.26(9) . . . . ?
N1 C20 C21 N2 -0.29(6) . . . . ?
C23 C20 C21 N2 178.56(6) . . . . ?
N1 C20 C21 C24 179.28(7) . . . . ?
C23 C20 C21 C24 -1.88(12) . . . . ?
C19 N2 C21 C20 0.57(7) . . . . ?
C25 N2 C21 C20 179.85(6) . . . . ?
C19 N2 C21 C24 -179.04(6) . . . . ?
C25 N2 C21 C24 0.24(10) . . . . ?
